data_7017936
loop_
_publ_author_name
'Abbasi, Alireza'
'Geranmayeh, Shokoofeh'
'Skripkin, Mikhail Y.'
'Eriksson, Lars'

_publ_section_title
;
 Potassium ion-mediated non-covalent bonded coordination polymers.
;
_journal_issue 3
_journal_name_full 'Dalton transactions (Cambridge, England : 2003)'
_journal_page_first 850
_journal_page_last 859
_journal_paper_doi 10.1039/c1dt11698c
_journal_volume 41
_journal_year 2012
_chemical_formula_moiety 'C4 H12 Cl4 K O2 Rh S2'
_chemical_formula_sum 'C4 H12 Cl4 K O2 Rh S2'
_chemical_formula_weight 440.07
_chemical_name_systematic
;
?
;
_space_group_IT_number 19
_symmetry_cell_setting orthorhombic
_symmetry_space_group_name_Hall 'P 2ac 2ab'
_symmetry_space_group_name_H-M 'P 21 21 21'
_atom_sites_solution_hydrogens geom
_atom_sites_solution_primary direct
_atom_sites_solution_secondary difmap
_audit_creation_method SHELXL-97
_cell_angle_alpha 90.00
_cell_angle_beta 90.00
_cell_angle_gamma 90.00
_cell_formula_units_Z 4
_cell_length_a 8.36232(10)
_cell_length_b 9.50201(10)
_cell_length_c 16.9992(3)
_cell_measurement_reflns_used 8805
_cell_measurement_temperature 290(2)
_cell_measurement_theta_max 25.67
_cell_measurement_theta_min 4.04
_cell_volume 1350.74(3)
_computing_cell_refinement 'CrysAlis CCD (Oxford Diffraction, 2003)'
_computing_data_collection 'CrysAlis CCD (Oxford Diffraction, 2003)'
_computing_data_reduction 'CrysAlis CCD (Oxford Diffraction, 2003)'
_computing_molecular_graphics 'Diamond (Brandenburg, 2001)'
_computing_publication_material 'PLATON (Spek, 2009)'
_computing_structure_refinement 'SHELXL-97 (Sheldrick, 1997)'
_computing_structure_solution 'SHELXS-97 (Sheldrick, 1997)'
_diffrn_ambient_temperature 290(2)
_diffrn_detector_area_resol_mean 12
_diffrn_measured_fraction_theta_full 0.993
_diffrn_measured_fraction_theta_max 0.993
_diffrn_measurement_device_type 'X-calibur-II with Sapphire-III CCD'
_diffrn_measurement_method '\w-scans at different \f'
_diffrn_radiation_monochromator graphite
_diffrn_radiation_source 'fine-focus sealed tube'
_diffrn_radiation_type MoK\a
_diffrn_radiation_wavelength 0.71073
_diffrn_reflns_av_R_equivalents 0.0183
_diffrn_reflns_av_sigmaI/netI 0.0156
_diffrn_reflns_limit_h_max 10
_diffrn_reflns_limit_h_min -8
_diffrn_reflns_limit_k_max 11
_diffrn_reflns_limit_k_min -11
_diffrn_reflns_limit_l_max 20
_diffrn_reflns_limit_l_min -20
_diffrn_reflns_number 8805
_diffrn_reflns_theta_full 25.67
_diffrn_reflns_theta_max 25.67
_diffrn_reflns_theta_min 4.04
_diffrn_standards_number 0
_exptl_absorpt_coefficient_mu 2.646
_exptl_absorpt_correction_T_max 0.6902
_exptl_absorpt_correction_T_min 0.6447
_exptl_absorpt_correction_type numerical
_exptl_absorpt_process_details 'X-red (STOE, 1997)'
_exptl_crystal_colour yellow
_exptl_crystal_density_diffrn 2.164
_exptl_crystal_density_method 'not measured'
_exptl_crystal_description block
_exptl_crystal_F_000 864
_exptl_crystal_size_max 0.17
_exptl_crystal_size_mid 0.15
_exptl_crystal_size_min 0.14
_refine_diff_density_max 0.369
_refine_diff_density_min -0.672
_refine_diff_density_rms 0.075
_refine_ls_abs_structure_details 'Flack H D (1983), Acta Cryst. A39, 876-881'
_refine_ls_abs_structure_Flack 0.04(3)
_refine_ls_extinction_method none
_refine_ls_goodness_of_fit_ref 1.127
_refine_ls_hydrogen_treatment constr
_refine_ls_matrix_type full
_refine_ls_number_parameters 132
_refine_ls_number_reflns 2564
_refine_ls_number_restraints 0
_refine_ls_restrained_S_all 1.127
_refine_ls_R_factor_all 0.0201
_refine_ls_R_factor_gt 0.0194
_refine_ls_shift/su_max 0.000
_refine_ls_shift/su_mean 0.000
_refine_ls_structure_factor_coef Fsqd
_refine_ls_weighting_details 'calc w=1/[\s^2^(Fo^2^)+(0.0244P)^2^+0.6521P] where P=(Fo^2^+2Fc^2^)/3'
_refine_ls_weighting_scheme calc
_refine_ls_wR_factor_gt 0.0450
_refine_ls_wR_factor_ref 0.0452
_reflns_number_gt 2515
_reflns_number_total 2564
_reflns_threshold_expression >2sigma(I)
_cod_data_source_file c1dt11698c.txt
_cod_data_source_block compound1
_cod_database_code 7017936

loop_
_symmetry_equiv_pos_as_xyz
'x, y, z'
'-x+1/2, -y, z+1/2'
'-x, y+1/2, -z+1/2'
'x+1/2, -y+1/2, -z'

loop_
_atom_site_label
_atom_site_type_symbol
_atom_site_fract_x
_atom_site_fract_y
_atom_site_fract_z
_atom_site_U_iso_or_equiv
_atom_site_adp_type
_atom_site_occupancy
_atom_site_symmetry_multiplicity
_atom_site_calc_flag
_atom_site_refinement_flags
Rh1 Rh 0.27913(2) 0.01015(2) 0.112082(12) 0.01758(7) Uani 1 1 d .
S2 S 0.17132(8) -0.01617(9) 0.23462(4) 0.02441(16) Uani 1 1 d .
S3 S 0.22195(9) -0.22181(7) 0.09292(4) 0.02093(15) Uani 1 1 d .
Cl1 Cl 0.52869(9) -0.02870(9) 0.17169(5) 0.03133(19) Uani 1 1 d .
Cl2 Cl 0.03434(9) 0.05171(9) 0.04751(5) 0.03214(19) Uani 1 1 d .
Cl3 Cl 0.41347(9) 0.03304(8) -0.01038(4) 0.02708(17) Uani 1 1 d .
Cl4 Cl 0.31005(11) 0.25757(9) 0.12646(5) 0.0384(2) Uani 1 1 d .
K1 K 0.18397(9) 0.26954(9) -0.07377(5) 0.0410(2) Uani 1 1 d .
O1 O 0.0619(3) -0.2596(2) 0.12146(13) 0.0299(5) Uani 1 1 d .
O2 O 0.2076(4) -0.1504(3) 0.27301(13) 0.0402(6) Uani 1 1 d .
C1 C -0.0377(4) 0.0078(4) 0.2365(2) 0.0371(8) Uani 1 1 d .
H1A H -0.0874 -0.0588 0.2018 0.056 Uiso 1 1 calc R
H1B H -0.0630 0.1016 0.2196 0.056 Uiso 1 1 calc R
H1C H -0.0765 -0.0064 0.2890 0.056 Uiso 1 1 calc R
C2 C 0.2386(5) 0.1187(5) 0.2983(2) 0.0453(10) Uani 1 1 d .
H2A H 0.1955 0.1038 0.3500 0.068 Uiso 1 1 calc R
H2B H 0.2034 0.2083 0.2788 0.068 Uiso 1 1 calc R
H2C H 0.3532 0.1173 0.3007 0.068 Uiso 1 1 calc R
C3 C 0.2340(4) -0.2697(4) -0.00769(19) 0.0343(7) Uani 1 1 d .
H3A H 0.1936 -0.3635 -0.0144 0.051 Uiso 1 1 calc R
H3B H 0.3434 -0.2660 -0.0246 0.051 Uiso 1 1 calc R
H3C H 0.1713 -0.2055 -0.0386 0.051 Uiso 1 1 calc R
C4 C 0.3618(4) -0.3392(4) 0.1362(2) 0.0362(8) Uani 1 1 d .
H4A H 0.3634 -0.3254 0.1922 0.054 Uiso 1 1 calc R
H4B H 0.4664 -0.3213 0.1151 0.054 Uiso 1 1 calc R
H4C H 0.3313 -0.4345 0.1248 0.054 Uiso 1 1 calc R

loop_
_atom_site_aniso_label
_atom_site_aniso_U_11
_atom_site_aniso_U_22
_atom_site_aniso_U_33
_atom_site_aniso_U_23
_atom_site_aniso_U_13
_atom_site_aniso_U_12
Rh1 0.01686(10) 0.01798(10) 0.01788(10) -0.00030(9) -0.00008(8) 0.00036(9)
S2 0.0235(3) 0.0296(4) 0.0201(3) -0.0042(3) 0.0026(3) 0.0003(3)
S3 0.0206(3) 0.0228(3) 0.0193(3) 0.0001(3) 0.0019(3) -0.0008(3)
Cl1 0.0208(3) 0.0422(5) 0.0309(4) 0.0016(3) -0.0059(3) -0.0004(3)
Cl2 0.0232(4) 0.0369(5) 0.0363(4) 0.0089(4) -0.0069(3) 0.0041(3)
Cl3 0.0304(4) 0.0290(4) 0.0219(3) 0.0029(3) 0.0050(3) 0.0013(3)
Cl4 0.0433(5) 0.0222(4) 0.0496(5) -0.0067(4) 0.0084(4) -0.0030(4)
K1 0.0378(4) 0.0373(4) 0.0478(5) 0.0100(4) 0.0016(4) 0.0072(3)
O1 0.0245(11) 0.0329(12) 0.0322(12) -0.0015(11) 0.0051(9) -0.0062(10)
O2 0.0520(16) 0.0459(14) 0.0226(12) 0.0074(10) 0.0077(12) 0.0106(14)
C1 0.0255(16) 0.044(2) 0.0421(19) -0.0074(19) 0.0111(13) -0.0007(18)
C2 0.045(2) 0.064(3) 0.0271(19) -0.0202(16) 0.0066(17) -0.016(2)
C3 0.0376(18) 0.0375(19) 0.0278(16) -0.0072(14) 0.0058(15) -0.0064(16)
C4 0.0337(19) 0.0306(19) 0.044(2) 0.0088(16) 0.0024(15) 0.0102(15)

loop_
_atom_type_symbol
_atom_type_description
_atom_type_scat_dispersion_real
_atom_type_scat_dispersion_imag
_atom_type_scat_source
C C 0.0033 0.0016 'International Tables Vol C Tables 4.2.6.8 and 6.1.1.4'
H H 0.0000 0.0000 'International Tables Vol C Tables 4.2.6.8 and 6.1.1.4'
Cl Cl 0.1484 0.1585 'International Tables Vol C Tables 4.2.6.8 and 6.1.1.4'
K K 0.2009 0.2494 'International Tables Vol C Tables 4.2.6.8 and 6.1.1.4'
O O 0.0106 0.0060 'International Tables Vol C Tables 4.2.6.8 and 6.1.1.4'
Rh Rh -1.1178 0.9187 'International Tables Vol C Tables 4.2.6.8 and 6.1.1.4'
S S 0.1246 0.1234 'International Tables Vol C Tables 4.2.6.8 and 6.1.1.4'

loop_
_geom_angle_atom_site_label_1
_geom_angle_atom_site_label_2
_geom_angle_atom_site_label_3
_geom_angle
_geom_angle_site_symmetry_1
_geom_angle_site_symmetry_3
S3 Rh1 S2 86.65(3) . .
S3 Rh1 Cl1 95.51(3) . .
S2 Rh1 Cl1 86.56(3) . .
S3 Rh1 Cl2 85.02(3) . .
S2 Rh1 Cl2 95.76(3) . .
Cl1 Rh1 Cl2 177.65(3) . .
S3 Rh1 Cl3 93.58(3) . .
S2 Rh1 Cl3 174.97(3) . .
Cl1 Rh1 Cl3 88.41(3) . .
Cl2 Rh1 Cl3 89.27(3) . .
S3 Rh1 Cl4 173.65(3) . .
S2 Rh1 Cl4 93.29(3) . .
Cl1 Rh1 Cl4 90.83(3) . .
Cl2 Rh1 Cl4 88.66(3) . .
Cl3 Rh1 Cl4 87.03(3) . .
S3 Rh1 K1 130.92(2) . 4
S2 Rh1 K1 122.38(2) . 4
Cl1 Rh1 K1 53.52(2) . 4
Cl2 Rh1 K1 124.55(2) . 4
Cl3 Rh1 K1 54.13(2) . 4
Cl4 Rh1 K1 53.99(2) . 4
S3 Rh1 K1 115.61(2) . .
S2 Rh1 K1 134.00(2) . .
Cl1 Rh1 K1 126.97(2) . .
Cl2 Rh1 K1 50.90(2) . .
Cl3 Rh1 K1 50.15(2) . .
Cl4 Rh1 K1 60.27(3) . .
K1 Rh1 K1 74.067(12) 4 .
O2 S2 C1 108.06(19) . .
O2 S2 C2 107.00(19) . .
C1 S2 C2 102.2(2) . .
O2 S2 Rh1 114.84(10) . .
C1 S2 Rh1 113.18(12) . .
C2 S2 Rh1 110.69(14) . .
O1 S3 C3 107.92(15) . .
O1 S3 C4 108.04(15) . .
C3 S3 C4 101.61(18) . .
O1 S3 Rh1 112.38(10) . .
C3 S3 Rh1 111.98(12) . .
C4 S3 Rh1 114.22(13) . .
Rh1 Cl1 K1 90.86(3) . 4
Rh1 Cl2 K1 93.97(3) . .
Rh1 Cl2 K1 140.15(4) . 4_455
K1 Cl2 K1 95.66(2) . 4_455
Rh1 Cl3 K1 94.42(3) . .
Rh1 Cl3 K1 89.79(3) . 4
K1 Cl3 K1 99.33(2) . 4
Rh1 Cl4 K1 89.88(3) . 4
Rh1 Cl4 K1 84.33(3) . .
K1 Cl4 K1 91.37(2) 4 .
O2 K1 Cl3 80.93(5) 2_554 .
O2 K1 Cl2 116.05(6) 2_554 .
Cl3 K1 Cl2 63.43(2) . .
O2 K1 Cl1 87.81(5) 2_554 4_455
Cl3 K1 Cl1 164.25(3) . 4_455
Cl2 K1 Cl1 132.05(3) . 4_455
O2 K1 Cl4 91.24(7) 2_554 4_455
Cl3 K1 Cl4 128.49(4) . 4_455
Cl2 K1 Cl4 75.48(3) . 4_455
Cl1 K1 Cl4 62.32(2) 4_455 4_455
O2 K1 Cl3 144.18(6) 2_554 4_455
Cl3 K1 Cl3 133.03(3) . 4_455
Cl2 K1 Cl3 79.48(3) . 4_455
Cl1 K1 Cl3 60.78(2) 4_455 4_455
Cl4 K1 Cl3 60.15(2) 4_455 4_455
O2 K1 Cl2 92.42(7) 2_554 4
Cl3 K1 Cl2 77.71(3) . 4
Cl2 K1 Cl2 125.22(3) . 4
Cl1 K1 Cl2 91.89(3) 4_455 4
Cl4 K1 Cl2 153.78(3) 4_455 4
Cl3 K1 Cl2 104.54(3) 4_455 4
O2 K1 Cl4 137.06(6) 2_554 .
Cl3 K1 Cl4 57.98(2) . .
Cl2 K1 Cl4 58.42(2) . .
Cl1 K1 Cl4 129.24(3) 4_455 .
Cl4 K1 Cl4 122.89(3) 4_455 .
Cl3 K1 Cl4 78.76(3) 4_455 .
Cl2 K1 Cl4 68.74(2) 4 .
O2 K1 Rh1 108.14(6) 2_554 4_455
Cl3 K1 Rh1 159.76(3) . 4_455
Cl2 K1 Rh1 96.45(2) . 4_455
Cl1 K1 Rh1 35.617(15) 4_455 4_455
Cl4 K1 Rh1 36.123(17) 4_455 4_455
Cl3 K1 Rh1 36.085(15) 4_455 4_455
Cl2 K1 Rh1 118.88(3) 4 4_455
Cl4 K1 Rh1 114.77(3) . 4_455
O2 K1 Rh1 112.78(5) 2_554 .
Cl3 K1 Rh1 35.434(16) . .
Cl2 K1 Rh1 35.123(16) . .
Cl1 K1 Rh1 158.89(3) 4_455 .
Cl4 K1 Rh1 110.57(3) 4_455 .
Cl3 K1 Rh1 98.20(2) 4_455 .
Cl2 K1 Rh1 91.83(2) 4 .
Cl4 K1 Rh1 35.393(15) . .
Rh1 K1 Rh1 126.98(2) 4_455 .
O2 K1 K1 99.16(6) 2_554 4
Cl3 K1 K1 41.265(19) . 4
Cl2 K1 K1 87.39(3) . 4
Cl1 K1 K1 131.54(3) 4_455 4
Cl4 K1 K1 162.60(3) 4_455 4
Cl3 K1 K1 114.26(3) 4_455 4
Cl2 K1 K1 40.300(16) 4 4
Cl4 K1 K1 41.84(2) . 4
Rh1 K1 K1 147.14(3) 4_455 4
Rh1 K1 K1 52.481(18) . 4
O2 K1 K1 132.79(7) 2_554 4_455
Cl3 K1 K1 106.96(3) . 4_455
Cl2 K1 K1 44.04(2) . 4_455
Cl1 K1 K1 88.77(2) 4_455 4_455
Cl4 K1 K1 46.792(18) 4_455 4_455
Cl3 K1 K1 39.403(18) 4_455 4_455
Cl2 K1 K1 134.76(4) 4 4_455
Cl4 K1 K1 76.16(3) . 4_455
Rh1 K1 K1 53.452(10) 4_455 4_455
Rh1 K1 K1 73.98(2) . 4_455
K1 K1 K1 117.54(3) 4 4_455
S2 O2 K1 141.55(14) . 2
S2 C1 H1A 109.5 . .
S2 C1 H1B 109.5 . .
H1A C1 H1B 109.5 . .
S2 C1 H1C 109.5 . .
H1A C1 H1C 109.5 . .
H1B C1 H1C 109.5 . .
S2 C2 H2A 109.5 . .
S2 C2 H2B 109.5 . .
H2A C2 H2B 109.5 . .
S2 C2 H2C 109.5 . .
H2A C2 H2C 109.5 . .
H2B C2 H2C 109.5 . .
S3 C3 H3A 109.5 . .
S3 C3 H3B 109.5 . .
H3A C3 H3B 109.5 . .
S3 C3 H3C 109.5 . .
H3A C3 H3C 109.5 . .
H3B C3 H3C 109.5 . .
S3 C4 H4A 109.5 . .
S3 C4 H4B 109.5 . .
H4A C4 H4B 109.5 . .
S3 C4 H4C 109.5 . .
H4A C4 H4C 109.5 . .
H4B C4 H4C 109.5 . .

loop_
_geom_bond_atom_site_label_1
_geom_bond_atom_site_label_2
_geom_bond_distance
_geom_bond_site_symmetry_2
Rh1 S3 2.2788(7) .
Rh1 S2 2.2836(7) .
Rh1 Cl1 2.3491(7) .
Rh1 Cl2 2.3560(8) .
Rh1 Cl3 2.3755(7) .
Rh1 Cl4 2.3777(8) .
S2 O2 1.464(3) .
S2 C1 1.763(3) .
S2 C2 1.770(3) .
S3 O1 1.468(2) .
S3 C3 1.773(3) .
S3 C4 1.776(4) .
O2 K1 2.981(2) 2
C1 H1A 0.9600 .
C1 H1B 0.9600 .
C1 H1C 0.9600 .
C2 H2A 0.9600 .
C2 H2B 0.9600 .
C2 H2C 0.9600 .
C3 H3A 0.9600 .
C3 H3B 0.9600 .
C3 H3C 0.9600 .
C4 H4A 0.9600 .
C4 H4B 0.9600 .
C4 H4C 0.9600 .

loop_
_geom_torsion_atom_site_label_1
_geom_torsion_atom_site_label_2
_geom_torsion_atom_site_label_3
_geom_torsion_atom_site_label_4
_geom_torsion
_geom_torsion_site_symmetry_1
_geom_torsion_site_symmetry_4
S3 Rh1 S2 O2 38.33(14) . .
Cl1 Rh1 S2 O2 -57.40(14) . .
Cl2 Rh1 S2 O2 122.98(14) . .
Cl4 Rh1 S2 O2 -148.03(14) . .
K1 Rh1 S2 O2 -99.39(14) 4 .
K1 Rh1 S2 O2 161.38(14) . .
S3 Rh1 S2 C1 -86.40(16) . .
Cl1 Rh1 S2 C1 177.86(16) . .
Cl2 Rh1 S2 C1 -1.75(16) . .
Cl4 Rh1 S2 C1 87.23(16) . .
K1 Rh1 S2 C1 135.88(15) 4 .
K1 Rh1 S2 C1 36.64(16) . .
S3 Rh1 S2 C2 159.61(17) . .
Cl1 Rh1 S2 C2 63.88(17) . .
Cl2 Rh1 S2 C2 -115.74(17) . .
Cl4 Rh1 S2 C2 -26.75(17) . .
K1 Rh1 S2 C2 21.89(17) 4 .
K1 Rh1 S2 C2 -77.35(17) . .
S2 Rh1 S3 O1 43.84(11) . .
Cl1 Rh1 S3 O1 130.06(11) . .
Cl2 Rh1 S3 O1 -52.24(11) . .
Cl3 Rh1 S3 O1 -141.20(11) . .
K1 Rh1 S3 O1 175.08(10) 4 .
K1 Rh1 S3 O1 -94.20(10) . .
S2 Rh1 S3 C3 165.50(14) . .
Cl1 Rh1 S3 C3 -108.28(14) . .
Cl2 Rh1 S3 C3 69.42(14) . .
Cl3 Rh1 S3 C3 -19.54(14) . .
K1 Rh1 S3 C3 -63.26(14) 4 .
K1 Rh1 S3 C3 27.46(14) . .
S2 Rh1 S3 C4 -79.70(14) . .
Cl1 Rh1 S3 C4 6.52(14) . .
Cl2 Rh1 S3 C4 -175.78(14) . .
Cl3 Rh1 S3 C4 95.27(14) . .
K1 Rh1 S3 C4 51.55(14) 4 .
K1 Rh1 S3 C4 142.27(14) . .
S3 Rh1 Cl1 K1 138.34(3) . 4
S2 Rh1 Cl1 K1 -135.36(3) . 4
Cl3 Rh1 Cl1 K1 44.89(3) . 4
Cl4 Rh1 Cl1 K1 -42.11(3) . 4
K1 Rh1 Cl1 K1 10.31(4) . 4
S3 Rh1 Cl2 K1 -129.03(3) . .
S2 Rh1 Cl2 K1 144.85(3) . .
Cl3 Rh1 Cl2 K1 -35.37(3) . .
Cl4 Rh1 Cl2 K1 51.67(3) . .
K1 Rh1 Cl2 K1 8.56(5) 4 .
S3 Rh1 Cl2 K1 127.23(5) . 4_455
S2 Rh1 Cl2 K1 41.12(6) . 4_455
Cl3 Rh1 Cl2 K1 -139.10(5) . 4_455
Cl4 Rh1 Cl2 K1 -52.06(6) . 4_455
K1 Rh1 Cl2 K1 -95.18(5) 4 4_455
K1 Rh1 Cl2 K1 -103.74(6) . 4_455
S3 Rh1 Cl3 K1 120.78(3) . .
Cl1 Rh1 Cl3 K1 -143.80(3) . .
Cl2 Rh1 Cl3 K1 35.81(3) . .
Cl4 Rh1 Cl3 K1 -52.89(3) . .
K1 Rh1 Cl3 K1 -99.34(2) 4 .
S3 Rh1 Cl3 K1 -139.88(3) . 4
Cl1 Rh1 Cl3 K1 -44.45(3) . 4
Cl2 Rh1 Cl3 K1 135.16(3) . 4
Cl4 Rh1 Cl3 K1 46.46(3) . 4
K1 Rh1 Cl3 K1 99.34(2) . 4
S2 Rh1 Cl4 K1 128.41(3) . 4
Cl1 Rh1 Cl4 K1 41.80(3) . 4
Cl2 Rh1 Cl4 K1 -135.90(3) . 4
Cl3 Rh1 Cl4 K1 -46.56(3) . 4
K1 Rh1 Cl4 K1 -91.39(2) . 4
S2 Rh1 Cl4 K1 -140.21(3) . .
Cl1 Rh1 Cl4 K1 133.19(3) . .
Cl2 Rh1 Cl4 K1 -44.52(3) . .
Cl3 Rh1 Cl4 K1 44.82(3) . .
K1 Rh1 Cl4 K1 91.39(2) 4 .
Rh1 Cl3 K1 O2 -154.25(6) . 2_554
K1 Cl3 K1 O2 115.24(6) 4 2_554
Rh1 Cl3 K1 Cl2 -29.01(3) . .
K1 Cl3 K1 Cl2 -119.52(3) 4 .
Rh1 Cl3 K1 Cl1 160.85(13) . 4_455
K1 Cl3 K1 Cl1 70.34(13) 4 4_455
Rh1 Cl3 K1 Cl4 -69.93(5) . 4_455
K1 Cl3 K1 Cl4 -160.44(5) 4 4_455
Rh1 Cl3 K1 Cl3 12.73(5) . 4_455
K1 Cl3 K1 Cl3 -77.78(6) 4 4_455
Rh1 Cl3 K1 Cl2 111.25(3) . 4
K1 Cl3 K1 Cl2 20.74(2) 4 4
Rh1 Cl3 K1 Cl4 38.79(2) . .
K1 Cl3 K1 Cl4 -51.72(3) 4 .
Rh1 Cl3 K1 Rh1 -35.67(10) . 4_455
K1 Cl3 K1 Rh1 -126.18(10) 4 4_455
K1 Cl3 K1 Rh1 -90.51(3) 4 .
Rh1 Cl3 K1 K1 90.51(3) . 4
Rh1 Cl3 K1 K1 -22.15(4) . 4_455
K1 Cl3 K1 K1 -112.66(4) 4 4_455
Rh1 Cl2 K1 O2 93.11(7) . 2_554
K1 Cl2 K1 O2 -125.61(7) 4_455 2_554
Rh1 Cl2 K1 Cl3 29.26(3) . .
K1 Cl2 K1 Cl3 170.53(4) 4_455 .
Rh1 Cl2 K1 Cl1 -154.33(4) . 4_455
K1 Cl2 K1 Cl1 -13.06(4) 4_455 4_455
Rh1 Cl2 K1 Cl4 177.28(3) . 4_455
K1 Cl2 K1 Cl4 -41.44(2) 4_455 4_455
Rh1 Cl2 K1 Cl3 -121.07(3) . 4_455
K1 Cl2 K1 Cl3 20.20(2) 4_455 4_455
Rh1 Cl2 K1 Cl2 -20.62(4) . 4
K1 Cl2 K1 Cl2 120.65(5) 4_455 4
Rh1 Cl2 K1 Cl4 -37.88(2) . .
K1 Cl2 K1 Cl4 103.40(3) 4_455 .
Rh1 Cl2 K1 Rh1 -153.06(3) . 4_455
K1 Cl2 K1 Rh1 -11.78(2) 4_455 4_455
K1 Cl2 K1 Rh1 141.28(4) 4_455 .
Rh1 Cl2 K1 K1 -5.81(3) . 4
K1 Cl2 K1 K1 135.47(4) 4_455 4
Rh1 Cl2 K1 K1 -141.28(4) . 4_455
Rh1 Cl4 K1 O2 -57.93(10) . 2_554
K1 Cl4 K1 O2 31.82(9) 4 2_554
Rh1 Cl4 K1 Cl3 -38.84(2) . .
K1 Cl4 K1 Cl3 50.91(2) 4 .
Rh1 Cl4 K1 Cl2 37.58(2) . .
K1 Cl4 K1 Cl2 127.33(3) 4 .
Rh1 Cl4 K1 Cl1 158.45(4) . 4_455
K1 Cl4 K1 Cl1 -111.81(4) 4 4_455
Rh1 Cl4 K1 Cl4 79.18(4) . 4_455
K1 Cl4 K1 Cl4 168.93(5) 4 4_455
Rh1 Cl4 K1 Cl3 122.05(3) . 4_455
K1 Cl4 K1 Cl3 -148.20(3) 4 4_455
Rh1 Cl4 K1 Cl2 -127.34(3) . 4
K1 Cl4 K1 Cl2 -37.60(2) 4 4
Rh1 Cl4 K1 Rh1 119.63(3) . 4_455
K1 Cl4 K1 Rh1 -150.63(3) 4 4_455
K1 Cl4 K1 Rh1 89.75(3) 4 .
Rh1 Cl4 K1 K1 -89.75(3) . 4
Rh1 Cl4 K1 K1 81.73(3) . 4_455
K1 Cl4 K1 K1 171.48(4) 4 4_455
S3 Rh1 K1 O2 -44.23(7) . 2_554
S2 Rh1 K1 O2 -156.11(7) . 2_554
Cl1 Rh1 K1 O2 75.38(8) . 2_554
Cl2 Rh1 K1 O2 -103.34(8) . 2_554
Cl3 Rh1 K1 O2 27.73(7) . 2_554
Cl4 Rh1 K1 O2 141.23(7) . 2_554
K1 Rh1 K1 O2 83.98(7) 4 2_554
S3 Rh1 K1 Cl3 -71.96(4) . .
S2 Rh1 K1 Cl3 176.16(4) . .
Cl1 Rh1 K1 Cl3 47.65(4) . .
Cl2 Rh1 K1 Cl3 -131.07(4) . .
Cl4 Rh1 K1 Cl3 113.50(4) . .
K1 Rh1 K1 Cl3 56.26(3) 4 .
S3 Rh1 K1 Cl2 59.11(4) . .
S2 Rh1 K1 Cl2 -52.77(4) . .
Cl1 Rh1 K1 Cl2 178.72(4) . .
Cl3 Rh1 K1 Cl2 131.07(4) . .
Cl4 Rh1 K1 Cl2 -115.43(4) . .
K1 Rh1 K1 Cl2 -172.68(4) 4 .
S3 Rh1 K1 Cl1 122.36(8) . 4_455
S2 Rh1 K1 Cl1 10.47(10) . 4_455
Cl1 Rh1 K1 Cl1 -118.03(7) . 4_455
Cl2 Rh1 K1 Cl1 63.25(8) . 4_455
Cl3 Rh1 K1 Cl1 -165.68(9) . 4_455
Cl4 Rh1 K1 Cl1 -52.18(8) . 4_455
K1 Rh1 K1 Cl1 -109.43(9) 4 4_455
S3 Rh1 K1 Cl4 56.30(4) . 4_455
S2 Rh1 K1 Cl4 -55.59(4) . 4_455
Cl1 Rh1 K1 Cl4 175.90(3) . 4_455
Cl2 Rh1 K1 Cl4 -2.81(3) . 4_455
Cl3 Rh1 K1 Cl4 128.26(4) . 4_455
Cl4 Rh1 K1 Cl4 -118.24(4) . 4_455
K1 Rh1 K1 Cl4 -175.49(4) 4 4_455
S3 Rh1 K1 Cl3 117.41(3) . 4_455
S2 Rh1 K1 Cl3 5.52(4) . 4_455
Cl1 Rh1 K1 Cl3 -122.98(3) . 4_455
Cl2 Rh1 K1 Cl3 58.30(3) . 4_455
Cl3 Rh1 K1 Cl3 -170.63(4) . 4_455
Cl4 Rh1 K1 Cl3 -57.13(3) . 4_455
K1 Rh1 K1 Cl3 -114.38(3) 4 4_455
S3 Rh1 K1 Cl2 -137.62(3) . 4
S2 Rh1 K1 Cl2 110.50(4) . 4
Cl1 Rh1 K1 Cl2 -18.01(4) . 4
Cl2 Rh1 K1 Cl2 163.27(3) . 4
Cl3 Rh1 K1 Cl2 -65.66(3) . 4
Cl4 Rh1 K1 Cl2 47.84(3) . 4
K1 Rh1 K1 Cl2 -9.406(17) 4 4
S3 Rh1 K1 Cl4 174.54(3) . .
S2 Rh1 K1 Cl4 62.65(4) . .
Cl1 Rh1 K1 Cl4 -65.86(4) . .
Cl2 Rh1 K1 Cl4 115.43(4) . .
Cl3 Rh1 K1 Cl4 -113.50(4) . .
K1 Rh1 K1 Cl4 -57.25(3) 4 .
S3 Rh1 K1 Rh1 93.41(3) . 4_455
S2 Rh1 K1 Rh1 -18.47(5) . 4_455
Cl1 Rh1 K1 Rh1 -146.98(3) . 4_455
Cl2 Rh1 K1 Rh1 34.30(3) . 4_455
Cl3 Rh1 K1 Rh1 165.37(4) . 4_455
Cl4 Rh1 K1 Rh1 -81.12(4) . 4_455
K1 Rh1 K1 Rh1 -138.37(4) 4 4_455
S3 Rh1 K1 K1 -128.21(3) . 4
S2 Rh1 K1 K1 119.90(3) . 4
Cl1 Rh1 K1 K1 -8.61(4) . 4
Cl2 Rh1 K1 K1 172.68(4) . 4
Cl3 Rh1 K1 K1 -56.26(3) . 4
Cl4 Rh1 K1 K1 57.25(3) . 4
S3 Rh1 K1 K1 86.01(3) . 4_455
S2 Rh1 K1 K1 -25.87(4) . 4_455
Cl1 Rh1 K1 K1 -154.38(3) . 4_455
Cl2 Rh1 K1 K1 26.90(3) . 4_455
Cl3 Rh1 K1 K1 157.97(4) . 4_455
Cl4 Rh1 K1 K1 -88.53(3) . 4_455
K1 Rh1 K1 K1 -145.78(3) 4 4_455
C1 S2 O2 K1 -99.0(3) . 2
C2 S2 O2 K1 10.4(3) . 2
Rh1 S2 O2 K1 133.6(2) . 2
